data_7200852
loop_
_publ_author_name
'Men, Yong-Biao'
'Sun, Junliang'
'Huang, Zhi-Tang'
'Zheng, Qi-Yu'

_publ_section_title
;
 Organic hydrogen-bonded interpenetrating diamondoid frameworks from
 modular self-assembly of methanetetrabenzoic acid with linkers
;
_journal_issue 6
_journal_name_full CrystEngComm
_journal_page_first 978
_journal_paper_doi 10.1039/b822936h
_journal_volume 11
_journal_year 2009
_chemical_formula_moiety 'C29 H20 O8, 2 C10 H8 N2'
_chemical_formula_sum 'C49 H36 N4 O8'
_chemical_formula_weight 808.82
_chemical_name_systematic
;
?
;
_space_group_IT_number 142
_symmetry_cell_setting tetragonal
_symmetry_space_group_name_Hall '-I 4bd 2c'
_symmetry_space_group_name_H-M 'I 41/a c d :2'
_atom_sites_solution_hydrogens geom
_atom_sites_solution_primary direct
_atom_sites_solution_secondary difmap
_audit_creation_method SHELXL-97
_cell_angle_alpha 90.00
_cell_angle_beta 90.00
_cell_angle_gamma 90.00
_cell_formula_units_Z 8
_cell_length_a 12.7276(18)
_cell_length_b 12.7276(18)
_cell_length_c 56.994(11)
_cell_measurement_reflns_used 1523
_cell_measurement_temperature 173(2)
_cell_measurement_theta_max 27.48
_cell_measurement_theta_min 2.17
_cell_volume 9233(3)
_computing_cell_refinement 'Rapid Auto(Rigaku 2001)'
_computing_data_collection 'Rapid Auto(Rigaku 2001)'
_computing_data_reduction 'Rapid Auto(Rigaku 2001)'
_computing_molecular_graphics 'XP in Siemens SHELXTL (Sheldrick, 1994)'
_computing_publication_material 'SHELX97 (Sheldrick, 1997)'
_computing_structure_refinement 'SHELXL-97 (Sheldrick, 1997)'
_computing_structure_solution 'SHELXS-97 (Sheldrick, 1990)'
_diffrn_ambient_temperature 173(2)
_diffrn_measured_fraction_theta_full 1.000
_diffrn_measured_fraction_theta_max 1.000
_diffrn_measurement_device_type 'Rigaku raxis Rapid IP Area Detector'
_diffrn_measurement_method '\w scans at fixed \c = 45\%'
_diffrn_radiation_monochromator graphite
_diffrn_radiation_source 'rotating anode'
_diffrn_radiation_type MoK\a
_diffrn_radiation_wavelength 0.71073
_diffrn_reflns_av_R_equivalents 0.0199
_diffrn_reflns_av_sigmaI/netI 0.0629
_diffrn_reflns_limit_h_max 15
_diffrn_reflns_limit_h_min -15
_diffrn_reflns_limit_k_max 10
_diffrn_reflns_limit_k_min -10
_diffrn_reflns_limit_l_max 61
_diffrn_reflns_limit_l_min -67
_diffrn_reflns_number 3944
_diffrn_reflns_theta_full 25.00
_diffrn_reflns_theta_max 25.00
_diffrn_reflns_theta_min 1.43
_exptl_absorpt_coefficient_mu 0.080
_exptl_absorpt_correction_T_max 0.9849
_exptl_absorpt_correction_T_min 0.9610
_exptl_absorpt_correction_type multi-scan
_exptl_absorpt_process_details 'ABSCOR by T.Higashi 8 March, 1995'
_exptl_crystal_colour plate
_exptl_crystal_density_diffrn 1.164
_exptl_crystal_density_method 'not measured'
_exptl_crystal_description colorless
_exptl_crystal_F_000 3376
_exptl_crystal_size_max 0.50
_exptl_crystal_size_mid 0.47
_exptl_crystal_size_min 0.19
_platon_squeeze_details
;
;
_refine_diff_density_max 0.189
_refine_diff_density_min -0.157
_refine_diff_density_rms 0.035
_refine_ls_extinction_method none
_refine_ls_goodness_of_fit_ref 0.893
_refine_ls_hydrogen_treatment constr
_refine_ls_matrix_type full
_refine_ls_number_parameters 138
_refine_ls_number_reflns 2046
_refine_ls_number_restraints 0
_refine_ls_restrained_S_all 0.893
_refine_ls_R_factor_all 0.0800
_refine_ls_R_factor_gt 0.0428
_refine_ls_shift/su_max 0.000
_refine_ls_shift/su_mean 0.000
_refine_ls_structure_factor_coef Fsqd
_refine_ls_weighting_details 'calc w=1/[\s^2^(Fo^2^)+(0.0480P)^2^+0.0000P] where P=(Fo^2^+2Fc^2^)/3'
_refine_ls_weighting_scheme calc
_refine_ls_wR_factor_gt 0.0919
_refine_ls_wR_factor_ref 0.0989
_reflns_number_gt 1290
_reflns_number_total 2046
_reflns_threshold_expression >2sigma(I)
_cod_data_source_file b822936h.txt
_cod_data_source_block myb2
_cod_depositor_comments
;
The following automatic conversions were performed:
'_symmetry_cell_setting' value 'Tetragonal' changed to 'tetragonal'
according to '/home/saulius/struct/CIF-dictionaries/cif_core.dic'
dictionary named 'cif_core.dic' version 2.4.1 from 2010-06-29.

Automatic conversion script
Id: cif_fix_enum 1527 2010-12-29 10:47:43Z saulius 
;
_cod_original_sg_symbol_H-M I4(1)/acd
_cod_database_code 7200852

loop_
_symmetry_equiv_pos_as_xyz
'x, y, z'
'-x+1/2, -y, z+1/2'
'-y+1/4, x+3/4, z+1/4'
'y+1/4, -x+1/4, z+3/4'
'-x+1/2, y, -z'
'x, -y, -z+1/2'
'y+1/4, x+3/4, -z+3/4'
'-y+1/4, -x+1/4, -z+1/4'
'x+1/2, y+1/2, z+1/2'
'-x+1, -y+1/2, z+1'
'-y+3/4, x+5/4, z+3/4'
'y+3/4, -x+3/4, z+5/4'
'-x+1, y+1/2, -z+1/2'
'x+1/2, -y+1/2, -z+1'
'y+3/4, x+5/4, -z+5/4'
'-y+3/4, -x+3/4, -z+3/4'
'-x, -y, -z'
'x-1/2, y, -z-1/2'
'y-1/4, -x-3/4, -z-1/4'
'-y-1/4, x-1/4, -z-3/4'
'x-1/2, -y, z'
'-x, y, z-1/2'
'-y-1/4, -x-3/4, z-3/4'
'y-1/4, x-1/4, z-1/4'
'-x+1/2, -y+1/2, -z+1/2'
'x, y+1/2, -z'
'y+1/4, -x-1/4, -z+1/4'
'-y+1/4, x+1/4, -z-1/4'
'x, -y+1/2, z+1/2'
'-x+1/2, y+1/2, z'
'-y+1/4, -x-1/4, z-1/4'
'y+1/4, x+1/4, z+1/4'

loop_
_atom_site_label
_atom_site_type_symbol
_atom_site_fract_x
_atom_site_fract_y
_atom_site_fract_z
_atom_site_U_iso_or_equiv
_atom_site_adp_type
_atom_site_occupancy
_atom_site_symmetry_multiplicity
_atom_site_calc_flag
_atom_site_refinement_flags
_atom_site_disorder_assembly
_atom_site_disorder_group
O2 O 0.13954(11) 0.47989(10) 0.06256(2) 0.0504(4) Uani 1 1 d . . .
H2A H 0.0920 0.4925 0.0527 0.076 Uiso 1 1 calc R . .
O1 O 0.13938(12) 0.32252(11) 0.04519(2) 0.0529(4) Uani 1 1 d . . .
C2 C 0.41269(14) 0.28995(13) 0.10838(3) 0.0274(4) Uani 1 1 d . . .
C1 C 0.5000 0.2500 0.1250 0.0267(8) Uani 1 4 d S . .
C5 C 0.25873(15) 0.35345(14) 0.07635(3) 0.0322(5) Uani 1 1 d . . .
C7 C 0.37365(14) 0.22085(13) 0.09142(3) 0.0310(5) Uani 1 1 d . . .
H7A H 0.4007 0.1514 0.0906 0.037 Uiso 1 1 calc R . .
C4 C 0.29828(15) 0.42331(15) 0.09266(3) 0.0363(5) Uani 1 1 d . . .
H4A H 0.2729 0.4935 0.0930 0.044 Uiso 1 1 calc R . .
C6 C 0.29728(14) 0.25125(16) 0.07591(3) 0.0318(4) Uani 1 1 d . . .
H6A H 0.2706 0.2024 0.0648 0.038 Uiso 1 1 calc R . .
C8 C 0.17370(15) 0.38286(16) 0.05968(4) 0.0389(5) Uani 1 1 d . . .
C3 C 0.37471(15) 0.39208(14) 0.10856(3) 0.0326(5) Uani 1 1 d . . .
H3A H 0.4013 0.4411 0.1197 0.039 Uiso 1 1 calc R . .
N1 N 0.02598(13) -0.00851(15) 0.03638(3) 0.0481(5) Uani 1 1 d . . .
C12 C 0.17556(16) 0.07841(17) 0.02045(3) 0.0421(5) Uani 1 1 d . . .
H12A H 0.2172 0.1402 0.0196 0.050 Uiso 1 1 calc R . .
C13 C 0.08760(17) 0.07596(17) 0.03435(4) 0.0482(6) Uani 1 1 d . . .
H13A H 0.0696 0.1373 0.0430 0.058 Uiso 1 1 calc R . .
C11 C 0.20303(14) -0.01000(16) 0.00770(3) 0.0373(5) Uani 1 1 d . . .
C10 C 0.13925(17) -0.09819(17) 0.00983(4) 0.0503(6) Uani 1 1 d . . .
H10A H 0.1551 -0.1608 0.0015 0.060 Uiso 1 1 calc R . .
C9 C 0.05271(18) -0.09294(17) 0.02424(4) 0.0526(6) Uani 1 1 d . . .
H9A H 0.0096 -0.1536 0.0256 0.063 Uiso 1 1 calc R . .

loop_
_atom_site_aniso_label
_atom_site_aniso_U_11
_atom_site_aniso_U_22
_atom_site_aniso_U_33
_atom_site_aniso_U_23
_atom_site_aniso_U_13
_atom_site_aniso_U_12
O2 0.0546(10) 0.0364(9) 0.0603(9) -0.0058(7) -0.0295(8) 0.0110(7)
O1 0.0620(10) 0.0410(9) 0.0556(9) -0.0090(8) -0.0323(8) 0.0061(7)
C2 0.0273(11) 0.0271(11) 0.0278(9) -0.0001(8) 0.0011(8) -0.0005(8)
C1 0.0254(11) 0.0254(11) 0.0291(18) 0.000 0.000 0.000
C5 0.0348(11) 0.0302(11) 0.0315(9) 0.0011(9) -0.0055(10) 0.0010(9)
C7 0.0368(12) 0.0226(10) 0.0336(11) -0.0004(8) -0.0030(9) 0.0025(8)
C4 0.0372(11) 0.0280(11) 0.0436(11) -0.0037(9) -0.0075(10) 0.0053(9)
C6 0.0375(11) 0.0274(10) 0.0306(8) -0.0059(10) -0.0045(9) -0.0020(10)
C8 0.0436(13) 0.0319(12) 0.0413(11) 0.0015(10) -0.0074(10) 0.0015(10)
C3 0.0346(11) 0.0270(11) 0.0363(11) -0.0042(9) -0.0058(9) 0.0000(9)
N1 0.0483(12) 0.0373(11) 0.0586(10) 0.0016(10) 0.0184(9) 0.0054(9)
C12 0.0384(13) 0.0398(13) 0.0481(12) -0.0060(11) 0.0065(11) -0.0021(9)
C13 0.0478(14) 0.0443(14) 0.0524(14) -0.0086(11) 0.0103(12) 0.0035(11)
C11 0.0388(11) 0.0367(11) 0.0364(11) 0.0012(10) 0.0053(9) 0.0013(10)
C10 0.0534(14) 0.0359(13) 0.0615(14) -0.0053(11) 0.0227(12) -0.0005(10)
C9 0.0538(15) 0.0337(13) 0.0704(16) -0.0010(12) 0.0259(12) -0.0014(11)

loop_
_atom_type_symbol
_atom_type_description
_atom_type_scat_dispersion_real
_atom_type_scat_dispersion_imag
_atom_type_scat_source
C C 0.0033 0.0016 'International Tables Vol C Tables 4.2.6.8 and 6.1.1.4'
H H 0.0000 0.0000 'International Tables Vol C Tables 4.2.6.8 and 6.1.1.4'
N N 0.0061 0.0033 'International Tables Vol C Tables 4.2.6.8 and 6.1.1.4'
O O 0.0106 0.0060 'International Tables Vol C Tables 4.2.6.8 and 6.1.1.4'

loop_
_geom_angle_atom_site_label_1
_geom_angle_atom_site_label_2
_geom_angle_atom_site_label_3
_geom_angle
_geom_angle_site_symmetry_1
_geom_angle_site_symmetry_3
_geom_angle_publ_flag
C8 O2 H2A 109.5 . . ?
C3 C2 C7 118.07(16) . . ?
C3 C2 C1 123.67(14) . . ?
C7 C2 C1 118.17(13) . . ?
C2 C1 C2 112.04(7) 27_565 . ?
C2 C1 C2 104.44(13) 27_565 20_656 ?
C2 C1 C2 112.04(7) . 20_656 ?
C2 C1 C2 112.04(7) 27_565 10_554 ?
C2 C1 C2 104.44(13) . 10_554 ?
C2 C1 C2 112.04(7) 20_656 10_554 ?
C4 C5 C6 119.07(17) . . ?
C4 C5 C8 122.20(17) . . ?
C6 C5 C8 118.70(16) . . ?
C6 C7 C2 121.38(16) . . ?
C6 C7 H7A 119.3 . . ?
C2 C7 H7A 119.3 . . ?
C5 C4 C3 120.69(17) . . ?
C5 C4 H4A 119.7 . . ?
C3 C4 H4A 119.7 . . ?
C7 C6 C5 120.20(17) . . ?
C7 C6 H6A 119.9 . . ?
C5 C6 H6A 119.9 . . ?
O1 C8 O2 124.08(18) . . ?
O1 C8 C5 122.62(18) . . ?
O2 C8 C5 113.30(17) . . ?
C2 C3 C4 120.55(17) . . ?
C2 C3 H3A 119.7 . . ?
C4 C3 H3A 119.7 . . ?
C9 N1 C13 117.23(18) . . ?
C13 C12 C11 119.4(2) . . ?
C13 C12 H12A 120.3 . . ?
C11 C12 H12A 120.3 . . ?
N1 C13 C12 123.2(2) . . ?
N1 C13 H13A 118.4 . . ?
C12 C13 H13A 118.4 . . ?
C12 C11 C10 117.59(17) . . ?
C12 C11 C11 120.94(13) . 5 ?
C10 C11 C11 121.47(13) . 5 ?
C9 C10 C11 118.7(2) . . ?
C9 C10 H10A 120.7 . . ?
C11 C10 H10A 120.7 . . ?
N1 C9 C10 123.9(2) . . ?
N1 C9 H9A 118.0 . . ?
C10 C9 H9A 118.0 . . ?

loop_
_geom_bond_atom_site_label_1
_geom_bond_atom_site_label_2
_geom_bond_distance
_geom_bond_site_symmetry_2
_geom_bond_publ_flag
O2 C8 1.320(2) . ?
O2 H2A 0.8400 . ?
O1 C8 1.209(2) . ?
C2 C3 1.387(2) . ?
C2 C7 1.398(2) . ?
C2 C1 1.5461(18) . ?
C1 C2 1.5461(18) 27_565 ?
C1 C2 1.5461(18) 20_656 ?
C1 C2 1.5461(18) 10_554 ?
C5 C4 1.381(2) . ?
C5 C6 1.390(3) . ?
C5 C8 1.488(3) . ?
C7 C6 1.370(2) . ?
C7 H7A 0.9500 . ?
C4 C3 1.387(2) . ?
C4 H4A 0.9500 . ?
C6 H6A 0.9500 . ?
C3 H3A 0.9500 . ?
N1 C9 1.323(3) . ?
N1 C13 1.336(3) . ?
C12 C13 1.372(3) . ?
C12 C11 1.384(3) . ?
C12 H12A 0.9500 . ?
C13 H13A 0.9500 . ?
C11 C10 1.391(3) . ?
C11 C11 1.484(3) 5 ?
C10 C9 1.376(3) . ?
C10 H10A 0.9500 . ?
C9 H9A 0.9500 . ?

loop_
_geom_hbond_atom_site_label_D
_geom_hbond_atom_site_label_H
_geom_hbond_atom_site_label_A
_geom_hbond_distance_DH
_geom_hbond_distance_HA
_geom_hbond_distance_DA
_geom_hbond_angle_DHA
_geom_hbond_site_symmetry_A
O2 H2A N1 0.84 1.78 2.607(2) 168.3 10_454

loop_
_geom_torsion_atom_site_label_1
_geom_torsion_atom_site_label_2
_geom_torsion_atom_site_label_3
_geom_torsion_atom_site_label_4
_geom_torsion
_geom_torsion_site_symmetry_1
_geom_torsion_site_symmetry_2
_geom_torsion_site_symmetry_3
_geom_torsion_site_symmetry_4
_geom_torsion_publ_flag
C3 C2 C1 C2 -0.32(17) . . . 27_565 ?
C7 C2 C1 C2 176.23(15) . . . 27_565 ?
C3 C2 C1 C2 116.7(2) . . . 20_656 ?
C7 C2 C1 C2 -66.75(10) . . . 20_656 ?
C3 C2 C1 C2 -121.82(19) . . . 10_554 ?
C7 C2 C1 C2 54.74(12) . . . 10_554 ?
C3 C2 C7 C6 -2.4(3) . . . . ?
C1 C2 C7 C6 -179.16(14) . . . . ?
C6 C5 C4 C3 -0.6(3) . . . . ?
C8 C5 C4 C3 177.47(18) . . . . ?
C2 C7 C6 C5 1.8(3) . . . . ?
C4 C5 C6 C7 -0.2(3) . . . . ?
C8 C5 C6 C7 -178.35(17) . . . . ?
C4 C5 C8 O1 179.21(19) . . . . ?
C6 C5 C8 O1 -2.7(3) . . . . ?
C4 C5 C8 O2 -1.5(3) . . . . ?
C6 C5 C8 O2 176.53(17) . . . . ?
C7 C2 C3 C4 1.6(3) . . . . ?
C1 C2 C3 C4 178.13(14) . . . . ?
C5 C4 C3 C2 -0.1(3) . . . . ?
C9 N1 C13 C12 0.1(3) . . . . ?
C11 C12 C13 N1 0.2(3) . . . . ?
C13 C12 C11 C10 -0.4(3) . . . . ?
C13 C12 C11 C11 179.4(2) . . . 5 ?
C12 C11 C10 C9 0.3(3) . . . . ?
C11 C11 C10 C9 -179.4(2) 5 . . . ?
C13 N1 C9 C10 -0.1(3) . . . . ?
C11 C10 C9 N1 -0.1(3) . . . . ?

loop_
_platon_squeeze_void_nr
_platon_squeeze_void_average_x
_platon_squeeze_void_average_y
_platon_squeeze_void_average_z
_platon_squeeze_void_volume
_platon_squeeze_void_count_electrons
_platon_squeeze_void_content
1 0.000 0.250 0.125 183 44 ' '
2 0.000 0.750 0.375 183 44 ' '
3 0.000 0.250 0.625 183 44 ' '
4 0.000 0.750 0.875 183 44 ' '
5 0.500 0.750 0.125 183 44 ' '
6 0.500 0.250 0.375 183 44 ' '
7 0.500 0.750 0.625 183 44 ' '
8 0.500 0.250 0.875 183 44 ' '
